data_7717957
loop_
_publ_author_name
'Signorella, Sharon'
'Bruno, Micaela'
'Frattini, Gianfranco'
'Palopoli, Claudia'
'Moreno, Diego Mart\'in'
'Pellegri, Nora'
'Daier, Ver\'onica Andrea'
'Signorella, Sandra'

_publ_section_title
;
 The Relative Impact of Ligand Flexibility and Redox Potential on the
 Activity of Cu Superoxide Dismutase Mimics
;
_journal_name_full 'Dalton Transactions'
_journal_paper_doi 10.1039/D4DT03403A
_journal_year 2025
_chemical_formula_moiety 'C18 H18 Cu N2 O2'
_chemical_formula_sum 'C18 H18 Cu N2 O2'
_chemical_formula_weight 357.88
_chemical_name_systematic '[N,N'-Bis(salicylidene)-1,4-diimino-butane] copper(II)'
_space_group_crystal_system orthorhombic
_space_group_IT_number 61
_space_group_name_Hall '-P 2ac 2ab'
_space_group_name_H-M_alt 'P b c a'
_atom_sites_solution_hydrogens geom
_atom_sites_solution_primary intrinsic-phasing
_audit_creation_method SHELXL-2018/3
_audit_update_record
;
2024-11-25 deposited with the CCDC.	2025-01-31 downloaded from the CCDC.
;
_cell_angle_alpha 90
_cell_angle_beta 90
_cell_angle_gamma 90
_cell_formula_units_Z 8
_cell_length_a 10.3829(10)
_cell_length_b 14.7619(16)
_cell_length_c 20.471(2)
_cell_measurement_reflns_used 9898
_cell_measurement_temperature 298(2)
_cell_measurement_theta_max 26.36
_cell_measurement_theta_min 2.93
_cell_volume 3137.6(5)
_computing_cell_refinement 'SAINT V8.40B (Bruker Nano, Inc., 2019)'
_computing_data_collection 'APEX3 v2019.11-0 (Bruker AXS)'
_computing_data_reduction 'SAINT V8.40B (Bruker Nano, Inc., 2019)'
_computing_molecular_graphics 'Ortep-3 for Windows (Farrugia, 1997)'
_computing_publication_material 'Bruker SHELXTL'
_computing_structure_refinement 'SHELXL-2018/3 (Sheldrick, 2018)'
_computing_structure_solution 'SHELXT 2018/2 (Sheldrick, 2018)'
_diffrn_ambient_temperature 298(2)
_diffrn_detector_area_resol_mean 7.4
_diffrn_measured_fraction_theta_full 0.999
_diffrn_measured_fraction_theta_max 0.998
_diffrn_measurement_device_type 'Bruker D8 Quest ECO Photon II CPAD diffractometer'
_diffrn_measurement_method 'omega and phi scans'
_diffrn_radiation_monochromator 'Triumph curved graphite crystal'
_diffrn_radiation_type MoK\a
_diffrn_radiation_wavelength 0.71073
_diffrn_reflns_av_R_equivalents 0.0426
_diffrn_reflns_av_unetI/netI 0.0238
_diffrn_reflns_Laue_measured_fraction_full 0.999
_diffrn_reflns_Laue_measured_fraction_max 0.998
_diffrn_reflns_limit_h_max 12
_diffrn_reflns_limit_h_min -12
_diffrn_reflns_limit_k_max 18
_diffrn_reflns_limit_k_min -18
_diffrn_reflns_limit_l_max 25
_diffrn_reflns_limit_l_min -24
_diffrn_reflns_number 28695
_diffrn_reflns_point_group_measured_fraction_full 0.999
_diffrn_reflns_point_group_measured_fraction_max 0.998
_diffrn_reflns_theta_full 25.242
_diffrn_reflns_theta_max 26.355
_diffrn_reflns_theta_min 2.597
_diffrn_source 'sealed X-ray tube'
_exptl_absorpt_coefficient_mu 1.403
_exptl_absorpt_correction_T_max 0.7454
_exptl_absorpt_correction_T_min 0.6383
_exptl_absorpt_correction_type multi-scan
_exptl_absorpt_process_details
;
 SADABS 2016/2: Krause, L., Herbst-Irmer, R., Sheldrick G.M. & Stalke D.,
 J. Appl. Cryst. 48 (2015) 3-10
;
_exptl_crystal_colour 'dark blue'
_exptl_crystal_density_diffrn 1.515
_exptl_crystal_density_method 'not measured'
_exptl_crystal_description block
_exptl_crystal_F_000 1480
_exptl_crystal_size_max 0.472
_exptl_crystal_size_mid 0.340
_exptl_crystal_size_min 0.200
_refine_diff_density_max 0.229
_refine_diff_density_min -0.343
_refine_diff_density_rms 0.048
_refine_ls_extinction_method none
_refine_ls_goodness_of_fit_ref 1.024
_refine_ls_hydrogen_treatment constr
_refine_ls_matrix_type full
_refine_ls_number_parameters 208
_refine_ls_number_reflns 3196
_refine_ls_number_restraints 0
_refine_ls_restrained_S_all 1.024
_refine_ls_R_factor_all 0.0410
_refine_ls_R_factor_gt 0.0286
_refine_ls_shift/su_max 0.002
_refine_ls_shift/su_mean 0.000
_refine_ls_structure_factor_coef Fsqd
_refine_ls_weighting_details 'w=1/[\s^2^(Fo^2^)+(0.0304P)^2^+1.8569P] where P=(Fo^2^+2Fc^2^)/3'
_refine_ls_weighting_scheme calc
_refine_ls_wR_factor_gt 0.0669
_refine_ls_wR_factor_ref 0.0723
_reflns_Friedel_coverage 0.000
_reflns_number_gt 2598
_reflns_number_total 3196
_reflns_threshold_expression 'I > 2\s(I)'
_cod_data_source_file d4dt03403a2.cif
_cod_data_source_block ShCu3_C_0m_a
_cod_original_cell_volume 3137.6(6)
_cod_database_code 7717957
_shelx_shelxl_version_number 2018/3
_shelx_space_group_comment
;
The symmetry employed for this shelxl refinement is uniquely defined
by the following loop, which should always be used as a source of
symmetry information in preference to the above space-group names.
They are only intended as comments.
;
_shelx_estimated_absorpt_t_min 0.678
_shelx_estimated_absorpt_t_max 0.872

loop_
_space_group_symop_operation_xyz
'x, y, z'
'-x+1/2, -y, z+1/2'
'-x, y+1/2, -z+1/2'
'x+1/2, -y+1/2, -z'
'-x, -y, -z'
'x-1/2, y, -z-1/2'
'x, -y-1/2, z-1/2'
'-x-1/2, y-1/2, z'

loop_
_atom_site_label
_atom_site_type_symbol
_atom_site_fract_x
_atom_site_fract_y
_atom_site_fract_z
_atom_site_U_iso_or_equiv
_atom_site_adp_type
_atom_site_occupancy
_atom_site_site_symmetry_order
_atom_site_calc_flag
_atom_site_refinement_flags_posn
_atom_site_refinement_flags_adp
_atom_site_refinement_flags_occupancy
_atom_site_disorder_assembly
_atom_site_disorder_group
Cu1 Cu 0.41159(2) 0.53057(2) 0.64441(2) 0.03370(9) Uani 1 1 d . . . . .
O1 O 0.48719(14) 0.43442(11) 0.69256(7) 0.0441(4) Uani 1 1 d . . . . .
O1' O 0.57964(13) 0.55892(12) 0.61295(7) 0.0433(4) Uani 1 1 d . . . . .
N1 N 0.28592(15) 0.55730(12) 0.71187(8) 0.0346(4) Uani 1 1 d . . . . .
N1' N 0.32283(15) 0.58212(11) 0.56680(8) 0.0336(4) Uani 1 1 d . . . . .
C1 C 0.44856(19) 0.39922(14) 0.74753(10) 0.0341(4) Uani 1 1 d . . . . .
C1' C 0.61285(19) 0.59578(15) 0.55842(10) 0.0353(5) Uani 1 1 d . . . . .
C2 C 0.5164(2) 0.32457(16) 0.77404(11) 0.0439(5) Uani 1 1 d . . . . .
H2 H 0.587308 0.301555 0.751765 0.053 Uiso 1 1 calc R U . . .
C2' C 0.7451(2) 0.61302(17) 0.54585(13) 0.0491(6) Uani 1 1 d . . . . .
H2' H 0.805544 0.600767 0.578180 0.059 Uiso 1 1 calc R U . . .
C3 C 0.4799(2) 0.28572(16) 0.83169(13) 0.0507(6) Uani 1 1 d . . . . .
H3 H 0.526189 0.236644 0.847812 0.061 Uiso 1 1 calc R U . . .
C3' C 0.7856(3) 0.64730(18) 0.48715(15) 0.0612(8) Uani 1 1 d . . . . .
H3' H 0.872761 0.658280 0.480300 0.073 Uiso 1 1 calc R U . . .
C4 C 0.3746(3) 0.31821(19) 0.86683(13) 0.0557(7) Uani 1 1 d . . . . .
H4 H 0.350300 0.291039 0.905931 0.067 Uiso 1 1 calc R U . . .
C4' C 0.6984(3) 0.66566(18) 0.43818(14) 0.0635(8) Uani 1 1 d . . . . .
H4' H 0.727137 0.686564 0.397877 0.076 Uiso 1 1 calc R U . . .
C5 C 0.3075(2) 0.39060(17) 0.84288(11) 0.0484(6) Uani 1 1 d . . . . .
H5 H 0.237396 0.412709 0.866218 0.058 Uiso 1 1 calc R U . . .
C5' C 0.5695(3) 0.65310(17) 0.44889(12) 0.0516(6) Uani 1 1 d . . . . .
H5' H 0.511073 0.666874 0.415938 0.062 Uiso 1 1 calc R U . . .
C6 C 0.34232(19) 0.43253(15) 0.78359(10) 0.0361(5) Uani 1 1 d . . . . .
C6' C 0.5241(2) 0.61962(13) 0.50910(10) 0.0359(5) Uani 1 1 d . . . . .
C7 C 0.27039(19) 0.51089(15) 0.76440(10) 0.0379(5) Uani 1 1 d . . . . .
H7 H 0.206007 0.530122 0.792775 0.045 Uiso 1 1 calc R U . . .
C7' C 0.3870(2) 0.61004(14) 0.51703(10) 0.0377(5) Uani 1 1 d . . . . .
H7' H 0.337828 0.626415 0.480945 0.045 Uiso 1 1 calc R U . . .
C8 C 0.1991(2) 0.63484(15) 0.70177(12) 0.0427(5) Uani 1 1 d . . . . .
H8A H 0.242051 0.680342 0.675435 0.051 Uiso 1 1 calc R U . . .
H8B H 0.177847 0.661845 0.743606 0.051 Uiso 1 1 calc R U . . .
C9 C 0.0769(2) 0.60478(18) 0.66794(13) 0.0526(6) Uani 1 1 d . . . . .
H9A H 0.030202 0.658004 0.653454 0.063 Uiso 1 1 calc R U . . .
H9B H 0.023117 0.573162 0.699247 0.063 Uiso 1 1 calc R U . . .
C10 C 0.0999(2) 0.54292(17) 0.60926(14) 0.0505(6) Uani 1 1 d . . . . .
H10A H 0.141229 0.487898 0.624499 0.061 Uiso 1 1 calc R U . . .
H10B H 0.017046 0.526035 0.591086 0.061 Uiso 1 1 calc R U . . .
C11 C 0.1806(2) 0.58278(17) 0.55581(12) 0.0467(6) Uani 1 1 d . . . . .
H11A H 0.162672 0.549923 0.515790 0.056 Uiso 1 1 calc R U . . .
H11B H 0.153553 0.644992 0.549118 0.056 Uiso 1 1 calc R U . . .

loop_
_atom_site_aniso_label
_atom_site_aniso_U_11
_atom_site_aniso_U_22
_atom_site_aniso_U_33
_atom_site_aniso_U_23
_atom_site_aniso_U_13
_atom_site_aniso_U_12
Cu1 0.02698(13) 0.04328(16) 0.03084(15) 0.00457(11) 0.00269(10) 0.00771(11)
O1 0.0404(8) 0.0547(10) 0.0371(8) 0.0114(7) 0.0081(7) 0.0197(7)
O1' 0.0280(7) 0.0672(11) 0.0347(8) 0.0091(8) 0.0006(6) 0.0024(7)
N1 0.0298(8) 0.0378(10) 0.0361(10) 0.0017(8) 0.0046(7) 0.0072(7)
N1' 0.0310(8) 0.0359(10) 0.0338(10) -0.0015(8) -0.0040(7) 0.0047(7)
C1 0.0327(10) 0.0353(11) 0.0343(11) 0.0006(9) -0.0029(8) 0.0003(9)
C1' 0.0353(11) 0.0343(11) 0.0365(12) -0.0040(9) 0.0062(9) 0.0007(9)
C2 0.0425(12) 0.0407(13) 0.0487(14) 0.0033(11) -0.0001(10) 0.0070(10)
C2' 0.0369(12) 0.0522(15) 0.0582(15) -0.0045(12) 0.0107(11) 0.0004(11)
C3 0.0514(14) 0.0399(13) 0.0607(16) 0.0157(12) -0.0066(12) 0.0033(11)
C3' 0.0530(15) 0.0494(15) 0.081(2) -0.0007(15) 0.0326(15) -0.0056(13)
C4 0.0562(14) 0.0579(16) 0.0529(15) 0.0213(13) 0.0082(12) 0.0005(13)
C4' 0.081(2) 0.0485(15) 0.0610(17) 0.0137(13) 0.0360(16) 0.0029(14)
C5 0.0427(13) 0.0571(15) 0.0455(14) 0.0134(12) 0.0089(10) 0.0021(11)
C5' 0.0730(17) 0.0430(14) 0.0388(13) 0.0073(11) 0.0093(12) 0.0067(13)
C6 0.0318(10) 0.0391(12) 0.0372(12) 0.0054(10) 0.0017(9) -0.0002(9)
C6' 0.0461(12) 0.0292(11) 0.0324(11) -0.0011(9) 0.0059(9) 0.0032(9)
C7 0.0301(10) 0.0460(13) 0.0375(12) 0.0022(10) 0.0083(9) 0.0036(9)
C7' 0.0466(12) 0.0361(12) 0.0302(11) 0.0000(9) -0.0095(9) 0.0074(10)
C8 0.0404(11) 0.0392(12) 0.0486(13) 0.0040(10) 0.0104(10) 0.0120(10)
C9 0.0313(11) 0.0561(15) 0.0704(17) 0.0121(14) 0.0090(11) 0.0126(11)
C10 0.0292(11) 0.0487(14) 0.0737(18) 0.0067(13) -0.0068(11) -0.0021(10)
C11 0.0365(11) 0.0520(15) 0.0517(14) -0.0050(12) -0.0127(10) 0.0076(11)

loop_
_atom_type_symbol
_atom_type_description
_atom_type_scat_dispersion_real
_atom_type_scat_dispersion_imag
_atom_type_scat_source
C C 0.0033 0.0016 'International Tables Vol C Tables 4.2.6.8 and 6.1.1.4'
H H 0.0000 0.0000 'International Tables Vol C Tables 4.2.6.8 and 6.1.1.4'
Cu Cu 0.3201 1.2651 'International Tables Vol C Tables 4.2.6.8 and 6.1.1.4'
N N 0.0061 0.0033 'International Tables Vol C Tables 4.2.6.8 and 6.1.1.4'
O O 0.0106 0.0060 'International Tables Vol C Tables 4.2.6.8 and 6.1.1.4'

loop_
_geom_angle_atom_site_label_1
_geom_angle_atom_site_label_2
_geom_angle_atom_site_label_3
_geom_angle
_geom_angle_site_symmetry_1
_geom_angle_site_symmetry_3
_geom_angle_publ_flag
O1 Cu1 O1' 87.77(7) . . ?
O1 Cu1 N1 93.47(7) . . ?
O1' Cu1 N1 144.21(7) . . ?
O1 Cu1 N1' 153.25(7) . . ?
O1' Cu1 N1' 94.03(7) . . ?
N1 Cu1 N1' 100.33(7) . . ?
C1 O1 Cu1 128.29(13) . . ?
C1' O1' Cu1 129.06(13) . . ?
C7 N1 C8 117.08(17) . . ?
C7 N1 Cu1 124.86(14) . . ?
C8 N1 Cu1 118.04(14) . . ?
C7' N1' C11 113.03(18) . . ?
C7' N1' Cu1 121.05(14) . . ?
C11 N1' Cu1 125.53(14) . . ?
O1 C1 C6 123.48(19) . . ?
O1 C1 C2 119.23(19) . . ?
C6 C1 C2 117.3(2) . . ?
O1' C1' C6' 123.39(18) . . ?
O1' C1' C2' 119.4(2) . . ?
C6' C1' C2' 117.2(2) . . ?
C3 C2 C1 121.3(2) . . ?
C3 C2 H2 119.3 . . ?
C1 C2 H2 119.3 . . ?
C3' C2' C1' 121.5(2) . . ?
C3' C2' H2' 119.3 . . ?
C1' C2' H2' 119.3 . . ?
C2 C3 C4 121.3(2) . . ?
C2 C3 H3 119.4 . . ?
C4 C3 H3 119.4 . . ?
C2' C3' C4' 120.6(2) . . ?
C2' C3' H3' 119.7 . . ?
C4' C3' H3' 119.7 . . ?
C5 C4 C3 118.9(2) . . ?
C5 C4 H4 120.5 . . ?
C3 C4 H4 120.5 . . ?
C5' C4' C3' 120.0(2) . . ?
C5' C4' H4' 120.0 . . ?
C3' C4' H4' 120.0 . . ?
C4 C5 C6 121.5(2) . . ?
C4 C5 H5 119.3 . . ?
C6 C5 H5 119.3 . . ?
C4' C5' C6' 121.0(3) . . ?
C4' C5' H5' 119.5 . . ?
C6' C5' H5' 119.5 . . ?
C5 C6 C1 119.7(2) . . ?
C5 C6 C7 117.22(19) . . ?
C1 C6 C7 122.96(19) . . ?
C5' C6' C1' 119.7(2) . . ?
C5' C6' C7' 117.6(2) . . ?
C1' C6' C7' 122.70(19) . . ?
N1 C7 C6 126.49(19) . . ?
N1 C7 H7 116.8 . . ?
C6 C7 H7 116.8 . . ?
N1' C7' C6' 129.31(19) . . ?
N1' C7' H7' 115.3 . . ?
C6' C7' H7' 115.3 . . ?
N1 C8 C9 110.48(19) . . ?
N1 C8 H8A 109.6 . . ?
C9 C8 H8A 109.6 . . ?
N1 C8 H8B 109.6 . . ?
C9 C8 H8B 109.6 . . ?
H8A C8 H8B 108.1 . . ?
C8 C9 C10 113.88(18) . . ?
C8 C9 H9A 108.8 . . ?
C10 C9 H9A 108.8 . . ?
C8 C9 H9B 108.8 . . ?
C10 C9 H9B 108.8 . . ?
H9A C9 H9B 107.7 . . ?
C11 C10 C9 115.3(2) . . ?
C11 C10 H10A 108.5 . . ?
C9 C10 H10A 108.5 . . ?
C11 C10 H10B 108.5 . . ?
C9 C10 H10B 108.5 . . ?
H10A C10 H10B 107.5 . . ?
N1' C11 C10 116.10(19) . . ?
N1' C11 H11A 108.3 . . ?
C10 C11 H11A 108.3 . . ?
N1' C11 H11B 108.3 . . ?
C10 C11 H11B 108.3 . . ?
H11A C11 H11B 107.4 . . ?

loop_
_geom_bond_atom_site_label_1
_geom_bond_atom_site_label_2
_geom_bond_distance
_geom_bond_site_symmetry_2
_geom_bond_publ_flag
Cu1 O1 1.8980(15) . ?
Cu1 O1' 1.9064(14) . ?
Cu1 N1 1.9405(16) . ?
Cu1 N1' 1.9880(17) . ?
O1 C1 1.303(3) . ?
O1' C1' 1.289(3) . ?
N1 C7 1.285(3) . ?
N1 C8 1.472(3) . ?
N1' C7' 1.285(3) . ?
N1' C11 1.494(3) . ?
C1 C6 1.416(3) . ?
C1 C2 1.416(3) . ?
C1' C6' 1.411(3) . ?
C1' C2' 1.420(3) . ?
C2 C3 1.366(3) . ?
C2 H2 0.9300 . ?
C2' C3' 1.370(4) . ?
C2' H2' 0.9300 . ?
C3 C4 1.394(4) . ?
C3 H3 0.9300 . ?
C3' C4' 1.377(4) . ?
C3' H3' 0.9300 . ?
C4 C5 1.366(3) . ?
C4 H4 0.9300 . ?
C4' C5' 1.369(4) . ?
C4' H4' 0.9300 . ?
C5 C6 1.410(3) . ?
C5 H5 0.9300 . ?
C5' C6' 1.409(3) . ?
C5' H5' 0.9300 . ?
C6 C7 1.432(3) . ?
C6' C7' 1.440(3) . ?
C7 H7 0.9300 . ?
C7' H7' 0.9300 . ?
C8 C9 1.511(3) . ?
C8 H8A 0.9700 . ?
C8 H8B 0.9700 . ?
C9 C10 1.528(4) . ?
C9 H9A 0.9700 . ?
C9 H9B 0.9700 . ?
C10 C11 1.498(3) . ?
C10 H10A 0.9700 . ?
C10 H10B 0.9700 . ?
C11 H11A 0.9700 . ?
C11 H11B 0.9700 . ?

loop_
_geom_hbond_atom_site_label_D
_geom_hbond_atom_site_label_H
_geom_hbond_atom_site_label_A
_geom_hbond_distance_DH
_geom_hbond_distance_HA
_geom_hbond_distance_DA
_geom_hbond_angle_DHA
_geom_hbond_site_symmetry_A
_geom_hbond_publ_flag
C7 H7 O1' 0.93 2.37 3.276(2) 163.8 6_557 yes

loop_
_geom_torsion_atom_site_label_1
_geom_torsion_atom_site_label_2
_geom_torsion_atom_site_label_3
_geom_torsion_atom_site_label_4
_geom_torsion
_geom_torsion_site_symmetry_1
_geom_torsion_site_symmetry_2
_geom_torsion_site_symmetry_3
_geom_torsion_site_symmetry_4
_geom_torsion_publ_flag
O1' Cu1 O1 C1 150.88(19) . . . . ?
N1 Cu1 O1 C1 6.70(19) . . . . ?
N1' Cu1 O1 C1 -114.6(2) . . . . ?
Cu1 O1 C1 C6 -3.8(3) . . . . ?
Cu1 O1 C1 C2 177.28(16) . . . . ?
Cu1 O1' C1' C6' -2.5(3) . . . . ?
Cu1 O1' C1' C2' 178.26(16) . . . . ?
O1 C1 C2 C3 179.7(2) . . . . ?
C6 C1 C2 C3 0.7(3) . . . . ?
O1' C1' C2' C3' 176.2(2) . . . . ?
C6' C1' C2' C3' -3.0(3) . . . . ?
C1 C2 C3 C4 -0.2(4) . . . . ?
C1' C2' C3' C4' -0.4(4) . . . . ?
C2 C3 C4 C5 -0.3(4) . . . . ?
C2' C3' C4' C5' 2.6(4) . . . . ?
C3 C4 C5 C6 0.3(4) . . . . ?
C3' C4' C5' C6' -1.4(4) . . . . ?
C4 C5 C6 C1 0.3(4) . . . . ?
C4 C5 C6 C7 -176.7(2) . . . . ?
O1 C1 C6 C5 -179.6(2) . . . . ?
C2 C1 C6 C5 -0.7(3) . . . . ?
O1 C1 C6 C7 -2.8(3) . . . . ?
C2 C1 C6 C7 176.1(2) . . . . ?
C4' C5' C6' C1' -2.1(4) . . . . ?
C4' C5' C6' C7' 178.8(2) . . . . ?
O1' C1' C6' C5' -175.0(2) . . . . ?
C2' C1' C6' C5' 4.2(3) . . . . ?
O1' C1' C6' C7' 4.0(3) . . . . ?
C2' C1' C6' C7' -176.7(2) . . . . ?
C8 N1 C7 C6 179.1(2) . . . . ?
Cu1 N1 C7 C6 0.8(3) . . . . ?
C5 C6 C7 N1 -178.7(2) . . . . ?
C1 C6 C7 N1 4.4(4) . . . . ?
C11 N1' C7' C6' 179.5(2) . . . . ?
Cu1 N1' C7' C6' -7.3(3) . . . . ?
C5' C6' C7' N1' -179.4(2) . . . . ?
C1' C6' C7' N1' 1.6(4) . . . . ?
C7 N1 C8 C9 -87.4(2) . . . . ?
Cu1 N1 C8 C9 91.0(2) . . . . ?
N1 C8 C9 C10 -46.3(3) . . . . ?
C8 C9 C10 C11 -59.3(3) . . . . ?
C7' N1' C11 C10 174.4(2) . . . . ?
Cu1 N1' C11 C10 1.6(3) . . . . ?
C9 C10 C11 N1' 79.5(3) . . . . ?
